data_4508883
loop_
_publ_author_name
'Liu, Jing-Xin'
'Long, La-Sheng'
'Huang, Rong-Bin'
'Zheng, Lan-Sun'

_publ_section_title
;
 Molecular Capsules Based on Cucurbit[5]uril Encapsulating
 &#x201C;Naked&#x201D; Anion Chlorine
;
_journal_issue 11
_journal_name_full 'Crystal Growth &amp; Design'
_journal_page_first 2611
_journal_paper_doi 10.1021/cg060424q
_journal_volume 6
_journal_year 2006
_chemical_formula_sum 'C H Ba Cl N O'
_chemical_formula_weight 215.82
_chemical_name_systematic
; 
 ? 
;
_space_group_IT_number 19
_symmetry_space_group_name_Hall 'P 2ac 2ab'
_symmetry_space_group_name_H-M 'P 21 21 21'
_atom_sites_solution_hydrogens geom
_atom_sites_solution_primary direct
_atom_sites_solution_secondary difmap
_audit_creation_method SHELXL-97
_cell_angle_alpha 90.00
_cell_angle_beta 90.00
_cell_angle_gamma 90.00
_cell_formula_units_Z 40
_cell_length_a 12.129(2)
_cell_length_b 15.477(3)
_cell_length_c 24.098(4)
_cell_measurement_temperature 123(2)
_cell_volume 4523.7(14)
_computing_structure_refinement 'SHELXL-97 (Sheldrick, 1997)'
_computing_structure_solution 'SHELXS-97 (Sheldrick, 1990)'
_diffrn_ambient_temperature 123(2)
_diffrn_measured_fraction_theta_full 0.971
_diffrn_measured_fraction_theta_max 0.971
_diffrn_radiation_monochromator graphite
_diffrn_radiation_source 'fine-focus sealed tube'
_diffrn_radiation_type MoK\a
_diffrn_radiation_wavelength 0.71073
_diffrn_reflns_av_R_equivalents 0.0160
_diffrn_reflns_av_sigmaI/netI 0.0253
_diffrn_reflns_limit_h_max 14
_diffrn_reflns_limit_h_min -14
_diffrn_reflns_limit_k_max 10
_diffrn_reflns_limit_k_min -19
_diffrn_reflns_limit_l_max 28
_diffrn_reflns_limit_l_min -25
_diffrn_reflns_number 15282
_diffrn_reflns_theta_full 26.00
_diffrn_reflns_theta_max 26.00
_diffrn_reflns_theta_min 1.56
_exptl_absorpt_coefficient_mu 9.189
_exptl_crystal_density_diffrn 3.169
_exptl_crystal_density_method 'not measured'
_exptl_crystal_F_000 3800
_refine_diff_density_max 1.962
_refine_diff_density_min -1.829
_refine_diff_density_rms 0.167
_refine_ls_abs_structure_details 'Flack H D (1983), Acta Cryst. A39, 876-881'
_refine_ls_abs_structure_Flack 0.00
_refine_ls_extinction_method none
_refine_ls_goodness_of_fit_ref 0.661
_refine_ls_hydrogen_treatment mixed
_refine_ls_matrix_type full
_refine_ls_number_parameters 694
_refine_ls_number_reflns 8116
_refine_ls_number_restraints 0
_refine_ls_restrained_S_all 0.661
_refine_ls_R_factor_all 0.0450
_refine_ls_R_factor_gt 0.0444
_refine_ls_shift/su_max 0.177
_refine_ls_shift/su_mean 0.019
_refine_ls_structure_factor_coef Fsqd
_refine_ls_weighting_details 'calc w=1/[\s^2^(Fo^2^)+(0.1290P)^2^+52.3356P] where P=(Fo^2^+2Fc^2^)/3'
_refine_ls_weighting_scheme calc
_refine_ls_wR_factor_gt 0.1266
_refine_ls_wR_factor_ref 0.1275
_reflns_number_gt 7934
_reflns_number_total 8116
_reflns_threshold_expression >2sigma(I)
_cod_data_source_file cg060424qsup2.cif
_cod_data_source_block p
_cod_original_cell_volume 4523.9(13)
_cod_database_code 4508883

loop_
_symmetry_equiv_pos_as_xyz
'x, y, z'
'-x+1/2, -y, z+1/2'
'-x, y+1/2, -z+1/2'
'x+1/2, -y+1/2, -z'

loop_
_atom_site_label
_atom_site_type_symbol
_atom_site_fract_x
_atom_site_fract_y
_atom_site_fract_z
_atom_site_U_iso_or_equiv
_atom_site_adp_type
_atom_site_occupancy
_atom_site_symmetry_multiplicity
_atom_site_calc_flag
_atom_site_refinement_flags
_atom_site_disorder_assembly
_atom_site_disorder_group
Ba1 Ba 0.41430(3) -0.00474(3) 0.043995(14) 0.02441(12) Uani 1 1 d . . .
Ba2 Ba -0.14114(3) 0.00806(3) 0.179872(14) 0.01971(11) Uani 1 1 d . . .
N01 N 0.5767(4) 0.0004(4) -0.0658(2) 0.0284(12) Uani 1 1 d . B .
N1 N -0.0313(5) 0.1960(4) 0.0481(3) 0.0223(13) Uani 1 1 d . A .
N2 N -0.0467(5) -0.1873(4) 0.0508(3) 0.0197(13) Uani 1 1 d . A .
N3 N -0.0801(6) 0.0818(4) -0.0010(3) 0.0211(13) Uani 1 1 d . A .
N4 N 0.0967(5) -0.0778(4) -0.0401(2) 0.0200(12) Uani 1 1 d . A .
N5 N -0.0910(5) -0.0741(4) -0.0019(2) 0.0181(12) Uani 1 1 d . A .
N7 N 0.1030(5) 0.0776(4) -0.0425(3) 0.0197(13) Uani 1 1 d . A .
N8 N 0.1276(5) 0.2013(4) 0.2116(3) 0.0203(13) Uani 1 1 d . A .
N9 N 0.0361(5) -0.2359(4) 0.1365(3) 0.0218(13) Uani 1 1 d . A .
N10 N 0.0540(6) 0.2459(4) 0.1338(3) 0.0230(14) Uani 1 1 d . A .
N11 N 0.2176(5) -0.2482(4) 0.0935(3) 0.0187(12) Uani 1 1 d . A .
N12 N 0.1147(5) -0.1928(4) 0.2155(3) 0.0204(13) Uani 1 1 d . A .
N13 N 0.1711(6) -0.0673(4) 0.2687(3) 0.0244(15) Uani 1 1 d . A .
N14 N 0.2359(5) 0.2455(4) 0.0898(3) 0.0213(13) Uani 1 1 d . A .
N15 N 0.3503(5) -0.0716(3) 0.2216(2) 0.0173(12) Uani 1 1 d . B .
N16 N 0.1349(6) -0.1964(4) 0.0068(3) 0.0212(13) Uani 1 1 d . A .
N17 N 0.1503(6) 0.1945(4) 0.0052(3) 0.0229(14) Uani 1 1 d . A .
N18 N 0.2941(5) -0.1972(4) 0.1702(2) 0.0154(12) Uani 1 1 d . B .
N19 N 0.3081(5) 0.1988(3) 0.1681(3) 0.0219(14) Uani 1 1 d . B .
N20 N 0.1763(5) 0.0754(4) 0.2673(3) 0.0195(13) Uani 1 1 d . A .
N22 N 0.3560(6) 0.0713(3) 0.2221(3) 0.0201(12) Uani 1 1 d . B .
Cl1 Cl 0.1004(3) 0.0026(2) 0.11883(11) 0.0273(5) Uani 0.60 1 d P A 1
Cl1' Cl 0.1601(4) 0.0012(4) 0.10357(19) 0.0315(9) Uani 0.40 1 d P B 2
Cl2 Cl 0.6208(4) 0.2801(2) 0.14594(14) 0.0842(12) Uani 1 1 d . . .
Cl3 Cl 0.6210(2) 0.72773(17) 0.14442(11) 0.0478(6) Uani 1 1 d . . .
C1 C 0.2009(6) -0.2613(4) 0.0341(3) 0.0219(16) Uani 1 1 d . . .
H1A H 0.2740 -0.2634 0.0159 0.026 Uiso 1 1 calc R . .
H1B H 0.1654 -0.3182 0.0286 0.026 Uiso 1 1 calc R . .
C7 C 0.1166(5) -0.0034(5) -0.0729(2) 0.0221(12) Uani 1 1 d . . .
H7A H 0.0654 -0.0037 -0.1049 0.027 Uiso 1 1 calc R . .
H7B H 0.1927 -0.0063 -0.0877 0.027 Uiso 1 1 calc R . .
C8 C 0.2917(6) 0.0523(4) 0.2705(3) 0.0165(14) Uani 1 1 d . . .
H8A H 0.3269 0.0758 0.3049 0.020 Uiso 1 1 calc R . .
C9 C 0.1345(8) 0.1624(4) 0.2669(3) 0.0234(15) Uani 1 1 d . . .
H9A H 0.1828 0.1988 0.2904 0.028 Uiso 1 1 calc R . .
H9B H 0.0601 0.1626 0.2838 0.028 Uiso 1 1 calc R . .
C10 C 0.0337(7) 0.2044(4) -0.0034(3) 0.0236(16) Uani 1 1 d . A .
H10A H 0.0157 0.2587 -0.0239 0.028 Uiso 1 1 calc R . .
C11 C 0.1238(7) -0.1526(4) 0.2689(3) 0.0225(15) Uani 1 1 d . . .
H11A H 0.1694 -0.1901 0.2931 0.027 Uiso 1 1 calc R . .
H11B H 0.0494 -0.1493 0.2856 0.027 Uiso 1 1 calc R . .
C12 C 0.0181(6) -0.2022(4) 0.0014(3) 0.0173(14) Uani 1 1 d . A .
H12A H -0.0044 -0.2568 -0.0178 0.021 Uiso 1 1 calc R . .
C13 C 0.2869(6) -0.0476(4) 0.2713(3) 0.0200(15) Uani 1 1 d . . .
H13A H 0.3213 -0.0716 0.3058 0.024 Uiso 1 1 calc R . .
C14 C 0.3870(6) 0.1579(4) 0.2039(3) 0.0182(15) Uani 1 1 d . . .
H14A H 0.3979 0.1947 0.2370 0.022 Uiso 1 1 calc R . .
H14B H 0.4585 0.1545 0.1841 0.022 Uiso 1 1 calc R . .
C15 C -0.1424(5) 0.0053(5) -0.0166(2) 0.0216(12) Uani 1 1 d . . .
H15A H -0.2158 0.0079 0.0013 0.026 Uiso 1 1 calc R . .
H15B H -0.1540 0.0061 -0.0573 0.026 Uiso 1 1 calc R . .
C16 C 0.1627(7) 0.2824(4) 0.1312(4) 0.0264(17) Uani 1 1 d . A .
H16A H 0.1607 0.3469 0.1291 0.032 Uiso 1 1 calc R . .
C17 C 0.1437(7) -0.2780(4) 0.1357(3) 0.0211(15) Uani 1 1 d . A .
H17A H 0.1367 -0.3424 0.1354 0.025 Uiso 1 1 calc R . .
C18 C 0.3172(7) 0.1965(4) 0.1116(3) 0.0185(15) Uani 1 1 d . . .
C19 C 0.3757(7) -0.1587(4) 0.2056(3) 0.0199(15) Uani 1 1 d . . .
H19A H 0.3834 -0.1944 0.2395 0.024 Uiso 1 1 calc R . .
H19B H 0.4477 -0.1591 0.1862 0.024 Uiso 1 1 calc R . .
C21 C 0.3037(7) -0.2004(4) 0.1144(3) 0.0193(15) Uani 1 1 d . . .
C22 C -0.0522(7) -0.2472(4) 0.0962(3) 0.0255(17) Uani 1 1 d . . .
H22A H -0.0490 -0.3068 0.0814 0.031 Uiso 1 1 calc R . .
H22B H -0.1239 -0.2401 0.1153 0.031 Uiso 1 1 calc R . .
C23 C -0.0340(7) 0.2583(4) 0.0928(4) 0.0243(16) Uani 1 1 d . . .
H23A H -0.1061 0.2543 0.1119 0.029 Uiso 1 1 calc R . .
H23B H -0.0277 0.3171 0.0770 0.029 Uiso 1 1 calc R . .
C24 C 0.2242(7) 0.2568(4) 0.0304(3) 0.0227(16) Uani 1 1 d . . .
H24A H 0.1961 0.3157 0.0230 0.027 Uiso 1 1 calc R B .
H24B H 0.2977 0.2518 0.0129 0.027 Uiso 1 1 calc R . .
C25 C 0.1982(6) -0.2450(4) 0.1902(3) 0.0192(15) Uani 1 1 d . . .
H25A H 0.2204 -0.2941 0.2148 0.023 Uiso 1 1 calc R B .
C26 C 0.2150(6) 0.2501(4) 0.1864(3) 0.0213(15) Uani 1 1 d . . .
H26A H 0.2389 0.2993 0.2105 0.026 Uiso 1 1 calc R B .
C27 C -0.0951(6) 0.1254(4) 0.0471(3) 0.0172(13) Uani 1 1 d . . .
C28 C -0.1082(5) -0.1147(4) 0.0490(3) 0.0169(14) Uani 1 1 d . . .
C29 C 0.0336(6) 0.1992(4) 0.1804(4) 0.0202(14) Uani 1 1 d . . .
C30 C 0.1894(7) 0.1207(4) -0.0206(3) 0.0218(16) Uani 1 1 d . . .
C31 C 0.1793(6) -0.1254(4) -0.0162(3) 0.0198(15) Uani 1 1 d . . .
C32 C 0.1086(5) 0.0054(5) 0.2663(2) 0.0199(12) Uani 1 1 d . . .
C33 C 0.0201(6) -0.1876(4) 0.1844(3) 0.0206(14) Uani 1 1 d . . .
C34 C 0.0003(7) 0.1235(5) -0.0360(4) 0.0255(17) Uani 1 1 d . . .
H34A H -0.0321 0.1391 -0.0729 0.031 Uiso 1 1 calc R A .
C35 C -0.0097(6) -0.1198(4) -0.0349(3) 0.0181(15) Uani 1 1 d . . .
H35A H -0.0400 -0.1364 -0.0720 0.022 Uiso 1 1 calc R A .
C36 C 0.3895(4) -0.0017(5) 0.1949(2) 0.0171(11) Uani 1 1 d . . .
O1 O 0.5114(6) -0.0601(4) -0.0590(3) 0.0471(17) Uani 1 1 d . B .
O10 O -0.1727(4) -0.0896(3) 0.0844(2) 0.0197(10) Uani 1 1 d . A .
O2 O 0.3790(4) -0.1688(3) 0.0871(2) 0.0199(11) Uani 1 1 d . B .
O02 O 0.5734(6) 0.0613(4) -0.0327(4) 0.060(2) Uani 1 1 d . B .
O9 O 0.0073(3) 0.0079(4) 0.26562(17) 0.0243(10) Uani 1 1 d . A .
O3 O 0.3907(4) 0.1601(3) 0.0860(2) 0.0217(11) Uani 1 1 d . B .
O03 O 0.6501(4) -0.0003(5) -0.1016(2) 0.0456(13) Uani 1 1 d . . .
O4 O 0.4502(3) -0.0029(3) 0.15465(16) 0.0202(9) Uani 1 1 d . B .
O5 O 0.2778(4) -0.1065(3) -0.0191(2) 0.0239(12) Uani 1 1 d . B .
O6 O -0.0657(4) -0.1510(3) 0.1973(2) 0.0234(11) Uani 1 1 d . A .
O01 O 0.2863(4) 0.0989(3) -0.0228(2) 0.0217(11) Uani 1 1 d . B .
O7 O -0.0524(4) 0.1660(3) 0.1934(2) 0.0197(11) Uani 1 1 d . A .
O8 O -0.1635(4) 0.1054(3) 0.0833(2) 0.0245(12) Uani 1 1 d . A .
O3W O -0.3363(8) -0.0926(5) 0.1969(3) 0.073(3) Uani 1 1 d . A .
O2W O 0.6007(4) -0.1087(3) 0.0633(2) 0.0243(11) Uani 1 1 d . B .
O1W O 0.6046(8) 0.1004(6) 0.0752(5) 0.086(3) Uani 1 1 d . B .
O4W O -0.2101(5) -0.0027(13) 0.2876(3) 0.138(6) Uani 1 1 d . A .
O5W O -0.3219(8) 0.1117(6) 0.2035(5) 0.092(4) Uani 1 1 d . A .
O6W O 0.4390(4) 0.6092(2) 0.18293(18) 0.0099(8) Uani 1 1 d . . .
O7W O -0.0602(3) 0.0966(2) -0.18278(16) 0.0023(7) Uani 1 1 d . . .

loop_
_atom_site_aniso_label
_atom_site_aniso_U_11
_atom_site_aniso_U_22
_atom_site_aniso_U_33
_atom_site_aniso_U_23
_atom_site_aniso_U_13
_atom_site_aniso_U_12
Ba1 0.0367(2) 0.02148(19) 0.01501(19) -0.00245(17) -0.00201(13) 0.0087(2)
Ba2 0.01706(18) 0.02201(18) 0.02005(18) -0.00089(16) 0.00028(12) -0.00356(16)
N01 0.027(3) 0.022(3) 0.036(3) 0.007(3) 0.001(2) 0.002(3)
N1 0.022(3) 0.017(3) 0.027(3) -0.004(3) 0.000(3) 0.008(2)
N2 0.019(3) 0.023(3) 0.017(3) -0.005(2) -0.007(2) -0.004(2)
N3 0.020(3) 0.021(3) 0.023(3) -0.001(2) -0.005(3) 0.000(2)
N4 0.018(3) 0.028(3) 0.015(3) 0.000(2) -0.001(3) 0.002(2)
N5 0.017(3) 0.024(3) 0.013(3) -0.004(2) -0.001(3) -0.001(2)
N7 0.021(3) 0.023(3) 0.015(3) -0.003(2) -0.006(3) 0.003(2)
N8 0.018(3) 0.019(3) 0.024(3) -0.004(2) -0.011(3) -0.002(2)
N9 0.015(3) 0.023(3) 0.028(4) 0.001(2) -0.006(3) -0.003(2)
N10 0.025(3) 0.017(3) 0.026(4) -0.001(2) -0.008(3) 0.006(2)
N11 0.020(3) 0.020(3) 0.017(3) -0.001(2) -0.006(3) 0.002(2)
N12 0.025(3) 0.018(3) 0.018(3) 0.002(2) 0.009(3) 0.003(2)
N13 0.029(4) 0.018(3) 0.026(4) 0.001(2) 0.004(3) -0.001(2)
N14 0.022(3) 0.018(3) 0.024(4) 0.000(2) 0.001(3) 0.000(2)
N15 0.016(3) 0.021(3) 0.015(3) 0.001(2) 0.001(3) -0.001(2)
N16 0.023(3) 0.020(3) 0.021(3) 0.000(2) -0.007(3) 0.001(3)
N17 0.022(3) 0.024(3) 0.023(3) 0.006(2) -0.001(3) 0.001(3)
N18 0.012(3) 0.024(3) 0.011(3) 0.001(2) -0.004(2) 0.000(2)
N19 0.022(3) 0.013(2) 0.031(4) -0.001(2) 0.000(3) 0.001(2)
N20 0.009(3) 0.027(3) 0.023(3) -0.007(2) -0.005(2) -0.002(2)
N22 0.021(3) 0.020(3) 0.020(3) -0.003(2) -0.001(3) -0.004(3)
Cl1 0.0261(14) 0.0293(14) 0.0265(13) 0.0006(14) 0.0032(11) 0.0031(17)
Cl1' 0.034(2) 0.030(2) 0.031(2) 0.001(2) 0.0035(19) -0.001(3)
Cl2 0.144(4) 0.0547(16) 0.0542(19) 0.0049(13) -0.018(2) -0.019(2)
Cl3 0.0463(14) 0.0531(13) 0.0440(14) -0.0038(10) -0.0037(11) 0.0081(11)
C1 0.023(4) 0.019(3) 0.023(4) -0.005(3) 0.007(3) 0.007(3)
C7 0.020(3) 0.028(3) 0.019(3) -0.002(3) 0.000(2) 0.001(3)
C8 0.021(4) 0.023(3) 0.005(3) -0.007(2) 0.000(3) 0.001(3)
C9 0.031(4) 0.023(3) 0.016(4) -0.004(3) 0.002(3) 0.001(3)
C10 0.035(4) 0.017(3) 0.019(4) 0.009(3) 0.005(3) 0.003(3)
C11 0.025(4) 0.025(3) 0.017(4) 0.006(3) 0.002(3) -0.003(3)
C12 0.011(3) 0.023(3) 0.017(4) -0.006(3) -0.002(3) -0.004(3)
C13 0.018(4) 0.022(3) 0.021(4) 0.000(3) -0.004(3) 0.003(3)
C14 0.010(3) 0.022(3) 0.022(4) -0.002(3) -0.005(3) -0.005(2)
C15 0.015(3) 0.027(3) 0.023(3) -0.007(3) -0.007(2) 0.002(3)
C16 0.026(4) 0.015(3) 0.038(5) -0.002(3) 0.002(3) 0.002(3)
C17 0.030(4) 0.014(3) 0.020(4) 0.001(2) -0.007(3) -0.002(3)
C18 0.019(4) 0.014(3) 0.022(4) 0.000(3) -0.011(3) -0.008(3)
C19 0.027(4) 0.017(3) 0.015(3) 0.000(2) -0.004(3) 0.005(3)
C21 0.020(4) 0.012(3) 0.026(4) 0.001(3) 0.006(3) 0.005(3)
C22 0.037(4) 0.018(3) 0.022(4) 0.002(3) -0.008(3) -0.009(3)
C23 0.023(4) 0.018(3) 0.032(4) -0.003(3) -0.007(3) 0.009(3)
C24 0.028(4) 0.014(3) 0.026(4) 0.006(3) -0.007(3) -0.001(3)
C25 0.021(4) 0.014(3) 0.023(4) 0.007(3) -0.002(3) -0.005(3)
C26 0.025(4) 0.016(3) 0.023(4) -0.008(3) 0.000(3) -0.004(3)
C27 0.012(3) 0.022(3) 0.018(4) 0.001(3) -0.003(3) 0.008(3)
C28 0.008(3) 0.016(3) 0.026(4) -0.007(3) -0.004(3) -0.003(2)
C29 0.019(3) 0.015(3) 0.027(4) -0.010(3) 0.004(3) 0.004(2)
C30 0.024(4) 0.023(3) 0.018(4) 0.007(3) 0.001(3) 0.003(3)
C31 0.022(4) 0.025(3) 0.013(4) -0.007(3) 0.001(3) 0.002(3)
C32 0.027(3) 0.023(3) 0.010(3) 0.001(3) 0.000(2) -0.001(3)
C33 0.024(4) 0.022(3) 0.016(4) 0.006(3) -0.008(3) -0.009(3)
C34 0.027(4) 0.025(3) 0.024(5) 0.008(3) 0.001(3) 0.005(3)
C35 0.012(3) 0.028(3) 0.014(4) -0.002(3) -0.006(3) 0.001(3)
C36 0.012(2) 0.022(3) 0.017(3) -0.006(3) -0.0088(19) 0.002(3)
O1 0.056(4) 0.042(3) 0.043(4) -0.010(3) 0.026(3) -0.030(3)
O10 0.014(2) 0.027(2) 0.019(3) -0.0038(19) 0.004(2) -0.0034(19)
O2 0.012(2) 0.026(2) 0.022(3) -0.001(2) 0.002(2) 0.0005(18)
O02 0.041(4) 0.023(3) 0.115(7) -0.001(3) 0.017(4) -0.002(3)
O9 0.013(2) 0.033(3) 0.026(2) -0.004(3) 0.0032(15) 0.000(2)
O3 0.025(3) 0.016(2) 0.024(3) -0.0008(19) 0.000(2) -0.0025(19)
O03 0.029(3) 0.064(4) 0.044(3) 0.012(4) 0.008(2) -0.006(4)
O4 0.0153(18) 0.025(2) 0.020(2) -0.010(2) -0.0006(15) 0.005(2)
O5 0.016(3) 0.031(3) 0.025(3) -0.001(2) 0.004(2) 0.000(2)
O6 0.020(3) 0.025(2) 0.026(3) 0.000(2) 0.008(2) -0.003(2)
O01 0.016(3) 0.025(2) 0.024(3) 0.005(2) 0.000(2) -0.002(2)
O7 0.010(2) 0.023(2) 0.026(3) -0.0055(19) -0.0048(19) 0.0029(18)
O8 0.018(3) 0.026(2) 0.029(3) -0.003(2) -0.007(2) 0.006(2)
O3W 0.091(6) 0.063(4) 0.063(5) -0.035(4) 0.050(5) -0.049(5)
O2W 0.012(2) 0.032(3) 0.029(3) 0.005(2) 0.005(2) 0.001(2)
O1W 0.062(6) 0.083(6) 0.112(8) -0.047(6) 0.009(6) -0.023(5)
O4W 0.017(3) 0.365(18) 0.031(3) -0.020(10) 0.009(2) -0.019(9)
O5W 0.081(6) 0.084(6) 0.111(8) 0.056(6) 0.063(6) 0.055(5)
O6W 0.020(2) 0.0087(17) 0.0008(19) 0.0041(15) -0.0099(18) -0.0061(15)
O7W 0.0009(17) 0.0060(15) 0.0000(18) -0.0030(14) 0.0047(15) 0.0004(13)

loop_
_atom_type_symbol
_atom_type_description
_atom_type_scat_dispersion_real
_atom_type_scat_dispersion_imag
_atom_type_scat_source
C C 0.0033 0.0016 'International Tables Vol C Tables 4.2.6.8 and 6.1.1.4'
H H 0.0000 0.0000 'International Tables Vol C Tables 4.2.6.8 and 6.1.1.4'
N N 0.0061 0.0033 'International Tables Vol C Tables 4.2.6.8 and 6.1.1.4'
O O 0.0106 0.0060 'International Tables Vol C Tables 4.2.6.8 and 6.1.1.4'
Cl Cl 0.1484 0.1585 'International Tables Vol C Tables 4.2.6.8 and 6.1.1.4'
Ba Ba -0.3244 2.2819 'International Tables Vol C Tables 4.2.6.8 and 6.1.1.4'

loop_
_geom_angle_atom_site_label_1
_geom_angle_atom_site_label_2
_geom_angle_atom_site_label_3
_geom_angle
O4 Ba1 O5 130.52(15)
O4 Ba1 O01 131.45(15)
O5 Ba1 O01 70.74(13)
O4 Ba1 O3 69.23(15)
O5 Ba1 O3 132.14(15)
O01 Ba1 O3 67.48(16)
O4 Ba1 O2 70.45(15)
O5 Ba1 O2 65.75(15)
O01 Ba1 O2 131.67(15)
O3 Ba1 O2 133.83(12)
O4 Ba1 O2W 73.33(14)
O5 Ba1 O2W 104.38(16)
O01 Ba1 O2W 152.06(16)
O3 Ba1 O2W 123.46(16)
O2 Ba1 O2W 62.54(14)
O4 Ba1 O02 121.7(2)
O5 Ba1 O02 104.7(2)
O01 Ba1 O02 78.16(19)
O3 Ba1 O02 88.66(17)
O2 Ba1 O02 132.22(16)
O2W Ba1 O02 76.64(18)
O4 Ba1 O1 142.04(18)
O5 Ba1 O1 66.31(17)
O01 Ba1 O1 84.26(19)
O3 Ba1 O1 129.35(16)
O2 Ba1 O1 96.49(16)
O2W Ba1 O1 69.13(19)
O02 Ba1 O1 43.39(18)
O4 Ba1 O1W 67.2(3)
O5 Ba1 O1W 159.8(2)
O01 Ba1 O1W 105.8(3)
O3 Ba1 O1W 58.2(2)
O2 Ba1 O1W 122.3(3)
O2W Ba1 O1W 69.0(2)
O02 Ba1 O1W 55.6(3)
O1 Ba1 O1W 93.7(2)
O4 Ba1 N01 134.03(13)
O5 Ba1 N01 85.98(15)
O01 Ba1 N01 81.58(15)
O3 Ba1 N01 109.49(16)
O2 Ba1 N01 114.45(15)
O2W Ba1 N01 70.55(15)
O02 Ba1 N01 21.66(18)
O1 Ba1 N01 21.78(16)
O1W Ba1 N01 73.8(2)
O4 Ba1 Cl1' 74.29(11)
O5 Ba1 Cl1' 72.70(14)
O01 Ba1 Cl1' 73.72(14)
O3 Ba1 Cl1' 74.10(14)
O2 Ba1 Cl1' 74.19(13)
O2W Ba1 Cl1' 132.36(13)
O02 Ba1 Cl1' 150.97(17)
O1 Ba1 Cl1' 137.97(16)
O1W Ba1 Cl1' 126.3(2)
N01 Ba1 Cl1' 151.48(12)
O6 Ba2 O7 133.16(13)
O6 Ba2 O4W 84.2(4)
O7 Ba2 O4W 93.6(4)
O6 Ba2 O9 69.75(17)
O7 Ba2 O9 69.30(16)
O4W Ba2 O9 59.00(15)
O6 Ba2 O10 71.03(16)
O7 Ba2 O10 130.52(15)
O4W Ba2 O10 135.3(4)
O9 Ba2 O10 135.56(15)
O6 Ba2 O5W 140.7(2)
O7 Ba2 O5W 76.5(3)
O4W Ba2 O5W 66.3(4)
O9 Ba2 O5W 111.4(3)
O10 Ba2 O5W 112.1(3)
O6 Ba2 O8 131.79(16)
O7 Ba2 O8 69.46(15)
O4W Ba2 O8 142.8(4)
O9 Ba2 O8 133.98(15)
O10 Ba2 O8 65.75(13)
O5W Ba2 O8 77.4(2)
O6 Ba2 O3W 76.0(2)
O7 Ba2 O3W 143.9(2)
O4W Ba2 O3W 65.0(3)
O9 Ba2 O3W 115.8(2)
O10 Ba2 O3W 73.07(17)
O5W Ba2 O3W 68.4(3)
O8 Ba2 O3W 109.5(2)
O6 Ba2 Cl1 74.92(13)
O7 Ba2 Cl1 73.78(12)
O4W Ba2 Cl1 134.28(14)
O9 Ba2 Cl1 75.60(10)
O10 Ba2 Cl1 74.78(11)
O5W Ba2 Cl1 144.35(19)
O8 Ba2 Cl1 74.12(12)
O3W Ba2 Cl1 142.06(16)
O02 N01 O1 118.1(6)
O02 N01 O03 118.6(7)
O1 N01 O03 123.0(7)
O02 N01 Ba1 58.7(4)
O1 N01 Ba1 59.6(4)
O03 N01 Ba1 170.5(4)
C27 N1 C23 123.0(7)
C27 N1 C10 111.4(6)
C23 N1 C10 125.5(6)
C28 N2 C22 122.4(7)
C28 N2 C12 114.1(6)
C22 N2 C12 123.4(6)
C27 N3 C34 111.6(6)
C27 N3 C15 124.0(6)
C34 N3 C15 124.3(6)
C31 N4 C7 123.1(6)
C31 N4 C35 111.9(6)
C7 N4 C35 124.4(6)
C28 N5 C15 122.9(6)
C28 N5 C35 111.3(6)
C15 N5 C35 125.6(6)
C30 N7 C34 112.7(6)
C30 N7 C7 122.1(6)
C34 N7 C7 125.0(6)
C29 N8 C26 113.3(6)
C29 N8 C9 122.6(7)
C26 N8 C9 123.9(6)
C33 N9 C17 112.1(6)
C33 N9 C22 121.0(6)
C17 N9 C22 126.6(6)
C29 N10 C16 114.3(6)
C29 N10 C23 119.5(7)
C16 N10 C23 126.1(7)
C21 N11 C17 113.0(6)
C21 N11 C1 122.6(7)
C17 N11 C1 124.4(6)
C33 N12 C25 112.9(6)
C33 N12 C11 122.0(6)
C25 N12 C11 125.0(6)
C32 N13 C13 111.8(6)
C32 N13 C11 122.6(6)
C13 N13 C11 125.6(6)
C18 N14 C16 113.6(7)
C18 N14 C24 121.5(7)
C16 N14 C24 124.8(7)
C36 N15 C19 123.4(6)
C36 N15 C13 111.7(5)
C19 N15 C13 124.7(6)
C31 N16 C12 114.3(6)
C31 N16 C1 122.4(7)
C12 N16 C1 123.3(7)
C30 N17 C10 111.1(7)
C30 N17 C24 121.8(7)
C10 N17 C24 126.6(7)
C21 N18 C19 123.2(6)
C21 N18 C25 112.2(6)
C19 N18 C25 124.2(6)
C18 N19 C14 122.2(7)
C18 N19 C26 112.4(7)
C14 N19 C26 125.3(7)
C32 N20 C9 122.3(6)
C32 N20 C8 112.9(6)
C9 N20 C8 124.8(6)
C36 N22 C8 112.5(5)
C36 N22 C14 122.6(6)
C8 N22 C14 124.9(6)
N16 C1 N11 115.2(6)
N16 C1 H1A 108.5
N11 C1 H1A 108.5
N16 C1 H1B 108.5
N11 C1 H1B 108.5
H1A C1 H1B 107.5
N4 C7 N7 113.4(5)
N4 C7 H7A 108.9
N7 C7 H7A 108.9
N4 C7 H7B 108.9
N7 C7 H7B 108.9
H7A C7 H7B 107.7
N22 C8 N20 115.5(6)
N22 C8 C13 103.6(6)
N20 C8 C13 102.1(6)
N22 C8 H8A 111.6
N20 C8 H8A 111.6
C13 C8 H8A 111.6
N20 C9 N8 114.2(6)
N20 C9 H9A 108.7
N8 C9 H9A 108.7
N20 C9 H9B 108.7
N8 C9 H9B 108.7
H9A C9 H9B 107.6
N17 C10 N1 113.3(7)
N17 C10 C34 104.3(6)
N1 C10 C34 102.7(6)
N17 C10 H10A 112.0
N1 C10 H10A 112.0
C34 C10 H10A 112.0
N12 C11 N13 115.1(6)
N12 C11 H11A 108.5
N13 C11 H11A 108.5
N12 C11 H11B 108.5
N13 C11 H11B 108.5
H11A C11 H11B 107.5
N16 C12 N2 116.9(6)
N16 C12 C35 102.2(6)
N2 C12 C35 102.1(5)
N16 C12 H12A 111.6
N2 C12 H12A 111.6
C35 C12 H12A 111.6
N13 C13 N15 114.9(6)
N13 C13 C8 104.3(6)
N15 C13 C8 102.9(6)
N13 C13 H13A 111.4
N15 C13 H13A 111.4
C8 C13 H13A 111.4
N19 C14 N22 114.4(6)
N19 C14 H14A 108.7
N22 C14 H14A 108.7
N19 C14 H14B 108.7
N22 C14 H14B 108.7
H14A C14 H14B 107.6
N5 C15 N3 114.3(4)
N5 C15 H15A 108.7
N3 C15 H15A 108.7
N5 C15 H15B 108.7
N3 C15 H15B 108.7
H15A C15 H15B 107.6
N10 C16 N14 115.9(6)
N10 C16 C26 102.2(6)
N14 C16 C26 102.2(6)
N10 C16 H16A 111.9
N14 C16 H16A 111.9
C26 C16 H16A 111.9
N11 C17 N9 115.2(6)
N11 C17 C25 103.1(6)
N9 C17 C25 102.9(6)
N11 C17 H17A 111.7
N9 C17 H17A 111.7
C25 C17 H17A 111.7
O3 C18 N14 126.6(7)
O3 C18 N19 125.0(7)
N14 C18 N19 108.2(7)
N15 C19 N18 113.6(6)
N15 C19 H19A 108.8
N18 C19 H19A 108.8
N15 C19 H19B 108.8
N18 C19 H19B 108.8
H19A C19 H19B 107.7
O2 C21 N18 125.6(7)
O2 C21 N11 125.8(7)
N18 C21 N11 108.6(6)
N2 C22 N9 113.4(6)
N2 C22 H22A 108.9
N9 C22 H22A 108.9
N2 C22 H22B 108.9
N9 C22 H22B 108.9
H22A C22 H22B 107.7
N1 C23 N10 113.4(6)
N1 C23 H23A 108.9
N10 C23 H23A 108.9
N1 C23 H23B 108.9
N10 C23 H23B 108.9
H23A C23 H23B 107.7
N17 C24 N14 113.3(6)
N17 C24 H24A 108.9
N14 C24 H24A 108.9
N17 C24 H24B 108.9
N14 C24 H24B 108.9
H24A C24 H24B 107.7
N12 C25 N18 114.7(5)
N12 C25 C17 104.2(6)
N18 C25 C17 103.1(6)
N12 C25 H25A 111.4
N18 C25 H25A 111.4
C17 C25 H25A 111.4
N8 C26 N19 114.5(6)
N8 C26 C16 103.2(6)
N19 C26 C16 103.5(6)
N8 C26 H26A 111.7
N19 C26 H26A 111.7
C16 C26 H26A 111.7
O8 C27 N1 125.2(6)
O8 C27 N3 124.4(7)
N1 C27 N3 110.3(7)
O10 C28 N2 126.7(7)
O10 C28 N5 124.6(6)
N2 C28 N5 108.7(6)
O7 C29 N8 126.2(8)
O7 C29 N10 126.8(7)
N8 C29 N10 106.9(6)
O01 C30 N7 126.4(7)
O01 C30 N17 125.1(8)
N7 C30 N17 108.5(7)
O5 C31 N16 127.3(7)
O5 C31 N4 123.9(7)
N16 C31 N4 108.7(6)
O9 C32 N13 125.8(7)
O9 C32 N20 125.3(7)
N13 C32 N20 108.8(5)
O6 C33 N12 126.7(7)
O6 C33 N9 125.4(6)
N12 C33 N9 107.8(6)
N3 C34 N7 115.2(6)
N3 C34 C10 104.1(6)
N7 C34 C10 103.2(6)
N3 C34 H34A 111.3
N7 C34 H34A 111.3
C10 C34 H34A 111.3
N4 C35 N5 115.7(6)
N4 C35 C12 102.7(5)
N5 C35 C12 103.6(6)
N4 C35 H35A 111.4
N5 C35 H35A 111.4
C12 C35 H35A 111.4
O4 C36 N15 125.5(7)
O4 C36 N22 125.0(7)
N15 C36 N22 109.3(5)
N01 O1 Ba1 98.6(4)
C28 O10 Ba2 131.6(4)
C21 O2 Ba1 132.8(4)
N01 O02 Ba1 99.6(4)
C32 O9 Ba2 131.8(4)
C18 O3 Ba1 133.4(4)
C36 O4 Ba1 133.6(3)
C31 O5 Ba1 133.6(5)
C33 O6 Ba2 132.8(4)
C30 O01 Ba1 132.6(5)
C29 O7 Ba2 134.6(4)
C27 O8 Ba2 131.0(4)

loop_
_geom_bond_atom_site_label_1
_geom_bond_atom_site_label_2
_geom_bond_distance
Ba1 O4 2.702(4)
Ba1 O5 2.745(5)
Ba1 O01 2.752(5)
Ba1 O3 2.759(5)
Ba1 O2 2.776(5)
Ba1 O2W 2.814(5)
Ba1 O02 2.860(7)
Ba1 O1 2.878(6)
Ba1 O1W 2.923(9)
Ba1 N01 3.299(6)
Ba1 Cl1' 3.402(5)
Ba2 O6 2.660(5)
Ba2 O7 2.691(5)
Ba2 O4W 2.732(6)
Ba2 O9 2.741(4)
Ba2 O10 2.778(5)
Ba2 O5W 2.775(8)
Ba2 O8 2.786(5)
Ba2 O3W 2.864(7)
Ba2 Cl1 3.279(3)
N01 O02 1.235(10)
N01 O1 1.238(8)
N01 O03 1.240(7)
N1 C27 1.339(9)
N1 C23 1.445(10)
N1 C10 1.476(10)
N2 C28 1.350(9)
N2 C22 1.436(9)
N2 C12 1.446(10)
N3 C27 1.353(9)
N3 C34 1.443(10)
N3 C15 1.454(8)
N4 C31 1.370(10)
N4 C7 1.417(9)
N4 C35 1.451(9)
N5 C28 1.394(10)
N5 C15 1.422(9)
N5 C35 1.451(9)
N7 C30 1.348(10)
N7 C34 1.443(10)
N7 C7 1.462(9)
N8 C29 1.366(9)
N8 C26 1.437(9)
N8 C9 1.464(9)
N9 C33 1.389(10)
N9 C17 1.458(10)
N9 C22 1.455(10)
N10 C29 1.360(11)
N10 C16 1.435(10)
N10 C23 1.466(10)
N11 C21 1.374(10)
N11 C17 1.431(10)
N11 C1 1.460(10)
N12 C33 1.374(10)
N12 C25 1.433(9)
N12 C11 1.433(9)
N13 C32 1.357(9)
N13 C13 1.440(10)
N13 C11 1.440(9)
N14 C18 1.350(10)
N14 C16 1.451(10)
N14 C24 1.449(10)
N15 C36 1.346(9)
N15 C19 1.435(8)
N15 C13 1.470(10)
N16 C31 1.344(10)
N16 C12 1.427(10)
N16 C1 1.443(9)
N17 C30 1.384(10)
N17 C10 1.438(11)
N17 C24 1.450(10)
N18 C21 1.351(10)
N18 C19 1.438(9)
N18 C25 1.461(8)
N19 C18 1.367(10)
N19 C14 1.435(9)
N19 C26 1.449(9)
N20 C32 1.359(9)
N20 C9 1.439(9)
N20 C8 1.448(10)
N22 C36 1.366(9)
N22 C8 1.434(9)
N22 C14 1.461(8)
C1 H1A 0.9900
C1 H1B 0.9900
C7 H7A 0.9900
C7 H7B 0.9900
C8 C13 1.548(8)
C8 H8A 1.0000
C9 H9A 0.9900
C9 H9B 0.9900
C10 C34 1.533(11)
C10 H10A 1.0000
C11 H11A 0.9900
C11 H11B 0.9900
C12 C35 1.581(10)
C12 H12A 1.0000
C13 H13A 1.0000
C14 H14A 0.9900
C14 H14B 0.9900
C15 H15A 0.9900
C15 H15B 0.9900
C16 C26 1.556(12)
C16 H16A 1.0000
C17 C25 1.556(10)
C17 H17A 1.0000
C18 O3 1.223(10)
C19 H19A 0.9900
C19 H19B 0.9900
C21 O2 1.228(9)
C22 H22A 0.9900
C22 H22B 0.9900
C23 H23A 0.9900
C23 H23B 0.9900
C24 H24A 0.9900
C24 H24B 0.9900
C25 H25A 1.0000
C26 H26A 1.0000
C27 O8 1.243(9)
C28 O10 1.221(9)
C29 O7 1.204(9)
C30 O01 1.224(10)
C31 O5 1.231(10)
C32 O9 1.230(7)
C33 O6 1.226(9)
C34 H34A 1.0000
C35 H35A 1.0000
C36 O4 1.219(7)
